data_4133118
loop_
_publ_author_name
'Antoni, Patrick W.'
'Hansmann, Max M.'

_publ_section_title
;
 Pyrylenes: A New Class of Tunable, Redox-Switchable, Photoexcitable
 Pyrylium-Carbene Hybrids with Three Stable Redox-States.
;
_journal_issue 44
_journal_name_full 'Journal of the American Chemical Society'
_journal_page_first 14823
_journal_page_last 14835
_journal_paper_doi 10.1021/jacs.8b08545
_journal_volume 140
_journal_year 2018
_chemical_formula_moiety 'C38 H38 N2 O'
_chemical_formula_sum 'C38 H38 N2 O'
_chemical_formula_weight 538.70
_space_group_crystal_system orthorhombic
_space_group_IT_number 61
_space_group_name_Hall '-P 2ac 2ab'
_space_group_name_H-M_alt 'P b c a'
_atom_sites_solution_hydrogens geom
_atom_sites_solution_primary dual
_audit_creation_date 2018-06-15
_audit_creation_method
;
Olex2 1.2
(compiled 2018.05.29 svn.r3508 for OlexSys, GUI svn.r5506)
;
_cell_angle_alpha 90
_cell_angle_beta 90
_cell_angle_gamma 90
_cell_formula_units_Z 8
_cell_length_a 16.5937(15)
_cell_length_b 18.4373(17)
_cell_length_c 19.3881(18)
_cell_measurement_reflns_used 9645
_cell_measurement_temperature 99.99
_cell_measurement_theta_max 24.30
_cell_measurement_theta_min 2.21
_cell_volume 5931.7(9)
_computing_cell_refinement 'SAINT V8.38A (?, 2016)'
_computing_data_reduction 'SAINT V8.38A (?, 2016)'
_computing_molecular_graphics 'Olex2 (Dolomanov et al., 2009)'
_computing_publication_material 'Olex2 (Dolomanov et al., 2009)'
_computing_structure_refinement 'XL (Sheldrick, 2008)'
_computing_structure_solution 'XT (Sheldrick, 2015)'
_diffrn_ambient_temperature 99.99
_diffrn_measured_fraction_theta_full 0.999
_diffrn_measured_fraction_theta_max 0.981
_diffrn_measurement_device_type 'Bruker APEX-II CCD'
_diffrn_measurement_method '\f and \w scans'
_diffrn_radiation_type MoK\a
_diffrn_radiation_wavelength 0.71073
_diffrn_reflns_av_R_equivalents 0.0939
_diffrn_reflns_av_unetI/netI 0.0508
_diffrn_reflns_Laue_measured_fraction_full 0.999
_diffrn_reflns_Laue_measured_fraction_max 0.981
_diffrn_reflns_limit_h_max 22
_diffrn_reflns_limit_h_min -22
_diffrn_reflns_limit_k_max 24
_diffrn_reflns_limit_k_min -24
_diffrn_reflns_limit_l_max 26
_diffrn_reflns_limit_l_min -26
_diffrn_reflns_number 106828
_diffrn_reflns_point_group_measured_fraction_full 0.999
_diffrn_reflns_point_group_measured_fraction_max 0.981
_diffrn_reflns_theta_full 25.242
_diffrn_reflns_theta_max 28.723
_diffrn_reflns_theta_min 1.957
_diffrn_standards_number 0
_exptl_absorpt_coefficient_mu 0.072
_exptl_absorpt_correction_T_max 0.7458
_exptl_absorpt_correction_T_min 0.6832
_exptl_absorpt_correction_type multi-scan
_exptl_absorpt_process_details
'SADABS-2016/2 (Bruker,2016/2) was used for absorption correction. wR2(int) was 0.1525 before and 0.0646 after correction. The Ratio of minimum to maximum transmission is 0.9161. The \l/2 correction factor is Not present.'
_exptl_crystal_colour red
_exptl_crystal_colour_primary red
_exptl_crystal_density_diffrn 1.206
_exptl_crystal_description needle
_exptl_crystal_F_000 2304
_exptl_crystal_size_max 0.428
_exptl_crystal_size_mid 0.101
_exptl_crystal_size_min 0.058
_refine_diff_density_max 0.300
_refine_diff_density_min -0.250
_refine_diff_density_rms 0.067
_refine_ls_extinction_method none
_refine_ls_goodness_of_fit_ref 1.040
_refine_ls_hydrogen_treatment constr
_refine_ls_matrix_type full
_refine_ls_number_parameters 376
_refine_ls_number_reflns 7537
_refine_ls_number_restraints 0
_refine_ls_restrained_S_all 1.040
_refine_ls_R_factor_all 0.0962
_refine_ls_R_factor_gt 0.0567
_refine_ls_shift/su_max 0.001
_refine_ls_shift/su_mean 0.000
_refine_ls_structure_factor_coef Fsqd
_refine_ls_weighting_details 'w=1/[\s^2^(Fo^2^)+(0.0549P)^2^+4.0633P] where P=(Fo^2^+2Fc^2^)/3'
_refine_ls_weighting_scheme calc
_refine_ls_wR_factor_gt 0.1261
_refine_ls_wR_factor_ref 0.1437
_reflns_Friedel_coverage 0.000
_reflns_number_gt 5121
_reflns_number_total 7537
_reflns_threshold_expression 'I > 2\s(I)'
_cod_data_source_file ja8b08545_si_003.cif
_cod_data_source_block 2bPh
_cod_database_code 4133118
_shelx_shelxl_version_number 2016/6
_shelx_space_group_comment
;
The symmetry employed for this shelxl refinement is uniquely defined
by the following loop, which should always be used as a source of
symmetry information in preference to the above space-group names.
They are only intended as comments.
;
_shelx_estimated_absorpt_t_max 0.996
_shelx_estimated_absorpt_t_min 0.970
_olex2_refinement_description
;
1. Fixed Uiso
 At 1.2 times of:
  All C(H) groups, All C(H,H) groups
 At 1.5 times of:
  All C(H,H,H) groups
2.a Secondary CH2 refined with riding coordinates:
 C19(H19A,H19B), C20(H20A,H20B)
2.b Aromatic/amide H refined with riding coordinates:
 C3(H3), C6(H6), C7(H7), C8(H8), C9(H9), C10(H10), C11(H11), C14(H14),
 C15(H15), C16(H16), C17(H17), C18(H18), C23(H23), C25(H25), C32(H32), C34(H34)
2.c Idealised Me refined as rotating group:
 C27(H27A,H27B,H27C), C28(H28A,H28B,H28C), C29(H29A,H29B,H29C), C36(H36A,H36B,
 H36C), C37(H37A,H37B,H37C), C38(H38A,H38B,H38C)
;
_olex2_diffrn_ambient_temperature_device 'Oxford Cryosystems Cryostream 800'
_olex2_submission_special_instructions 'No special instructions were received'

loop_
_space_group_symop_operation_xyz
'x, y, z'
'-x+1/2, -y, z+1/2'
'-x, y+1/2, -z+1/2'
'x+1/2, -y+1/2, -z'
'-x, -y, -z'
'x-1/2, y, -z-1/2'
'x, -y-1/2, z-1/2'
'-x-1/2, y-1/2, z'

loop_
_atom_site_label
_atom_site_type_symbol
_atom_site_fract_x
_atom_site_fract_y
_atom_site_fract_z
_atom_site_U_iso_or_equiv
_atom_site_adp_type
_atom_site_occupancy
_atom_site_site_symmetry_order
_atom_site_calc_flag
_atom_site_refinement_flags_posn
O1 O 0.35265(8) 0.49223(7) 0.35479(6) 0.0226(3) Uani 1 1 d .
N1 N 0.38150(9) 0.50988(8) 0.09034(7) 0.0190(3) Uani 1 1 d .
N2 N 0.28516(9) 0.42521(9) 0.10213(8) 0.0219(3) Uani 1 1 d .
C1 C 0.33208(10) 0.47516(9) 0.13782(9) 0.0179(4) Uani 1 1 d .
C2 C 0.33198(10) 0.48578(9) 0.20803(9) 0.0176(3) Uani 1 1 d .
C3 C 0.37666(10) 0.54297(9) 0.24244(9) 0.0176(3) Uani 1 1 d .
H3 H 0.400133 0.580349 0.215353 0.021 Uiso 1 1 calc R
C4 C 0.38599(10) 0.54489(9) 0.31131(9) 0.0178(3) Uani 1 1 d .
C5 C 0.42994(10) 0.59996(9) 0.35124(9) 0.0174(3) Uani 1 1 d .
C6 C 0.47832(11) 0.65209(10) 0.31867(9) 0.0223(4) Uani 1 1 d .
H6 H 0.483351 0.651683 0.269861 0.027 Uiso 1 1 calc R
C7 C 0.51878(11) 0.70406(11) 0.35666(10) 0.0257(4) Uani 1 1 d .
H7 H 0.550678 0.739365 0.333672 0.031 Uiso 1 1 calc R
C8 C 0.51317(11) 0.70512(10) 0.42834(10) 0.0244(4) Uani 1 1 d .
H8 H 0.540903 0.741030 0.454249 0.029 Uiso 1 1 calc R
C9 C 0.46675(11) 0.65328(10) 0.46147(9) 0.0237(4) Uani 1 1 d .
H9 H 0.463088 0.653373 0.510374 0.028 Uiso 1 1 calc R
C10 C 0.42549(11) 0.60112(10) 0.42359(9) 0.0199(4) Uani 1 1 d .
H10 H 0.393903 0.565840 0.446919 0.024 Uiso 1 1 calc R
C11 C 0.29537(10) 0.43490(9) 0.25539(9) 0.0184(4) Uani 1 1 d .
H11 H 0.262206 0.397504 0.237208 0.022 Uiso 1 1 calc R
C12 C 0.30617(10) 0.43822(9) 0.32365(9) 0.0174(4) Uani 1 1 d .
C13 C 0.27804(10) 0.38389(9) 0.37356(9) 0.0178(4) Uani 1 1 d .
C14 C 0.31276(11) 0.37917(10) 0.43926(9) 0.0214(4) Uani 1 1 d .
H14 H 0.352269 0.413607 0.452848 0.026 Uiso 1 1 calc R
C15 C 0.29009(11) 0.32476(10) 0.48468(10) 0.0239(4) Uani 1 1 d .
H15 H 0.314134 0.322307 0.529087 0.029 Uiso 1 1 calc R
C16 C 0.23248(11) 0.27382(10) 0.46575(10) 0.0240(4) Uani 1 1 d .
H16 H 0.217473 0.236338 0.496823 0.029 Uiso 1 1 calc R
C17 C 0.19698(11) 0.27821(10) 0.40088(10) 0.0237(4) Uani 1 1 d .
H17 H 0.157429 0.243674 0.387617 0.028 Uiso 1 1 calc R
C18 C 0.21913(10) 0.33282(10) 0.35551(9) 0.0206(4) Uani 1 1 d .
H18 H 0.194021 0.335665 0.311560 0.025 Uiso 1 1 calc R
C19 C 0.35764(11) 0.49160(11) 0.01911(9) 0.0253(4) Uani 1 1 d .
H19A H 0.405395 0.482170 -0.010153 0.030 Uiso 1 1 calc R
H19B H 0.325319 0.531006 -0.001831 0.030 Uiso 1 1 calc R
C20 C 0.30741(12) 0.42310(12) 0.02863(10) 0.0300(5) Uani 1 1 d .
H20A H 0.258932 0.424018 -0.001117 0.036 Uiso 1 1 calc R
H20B H 0.339349 0.379180 0.017881 0.036 Uiso 1 1 calc R
C21 C 0.46162(10) 0.53341(10) 0.10611(9) 0.0177(4) Uani 1 1 d .
C22 C 0.51644(10) 0.48703(10) 0.13924(9) 0.0201(4) Uani 1 1 d .
C23 C 0.59014(11) 0.51558(11) 0.16035(9) 0.0232(4) Uani 1 1 d .
H23 H 0.626732 0.485234 0.184578 0.028 Uiso 1 1 calc R
C24 C 0.61191(11) 0.58719(11) 0.14709(10) 0.0241(4) Uani 1 1 d .
C25 C 0.55866(11) 0.63019(10) 0.10942(10) 0.0236(4) Uani 1 1 d .
H25 H 0.574152 0.678156 0.097401 0.028 Uiso 1 1 calc R
C26 C 0.48328(11) 0.60470(10) 0.08890(9) 0.0198(4) Uani 1 1 d .
C27 C 0.42565(12) 0.65255(11) 0.05015(10) 0.0272(4) Uani 1 1 d .
H27A H 0.424467 0.638052 0.001535 0.041 Uiso 1 1 calc GR
H27B H 0.443304 0.703138 0.053711 0.041 Uiso 1 1 calc GR
H27C H 0.371571 0.647688 0.069943 0.041 Uiso 1 1 calc GR
C28 C 0.69151(12) 0.61738(13) 0.17192(12) 0.0365(5) Uani 1 1 d .
H28A H 0.732978 0.608831 0.136865 0.055 Uiso 1 1 calc GR
H28B H 0.707007 0.593242 0.214963 0.055 Uiso 1 1 calc GR
H28C H 0.686131 0.669614 0.180045 0.055 Uiso 1 1 calc GR
C29 C 0.49800(12) 0.40786(10) 0.15054(10) 0.0270(4) Uani 1 1 d .
H29A H 0.461455 0.402672 0.189942 0.040 Uiso 1 1 calc GR
H29B H 0.548157 0.381571 0.159874 0.040 Uiso 1 1 calc GR
H29C H 0.472393 0.387859 0.109152 0.040 Uiso 1 1 calc GR
C30 C 0.20731(10) 0.39993(10) 0.12353(9) 0.0192(4) Uani 1 1 d .
C31 C 0.14150(11) 0.44757(10) 0.12665(9) 0.0207(4) Uani 1 1 d .
C32 C 0.06687(11) 0.41957(10) 0.14605(9) 0.0213(4) Uani 1 1 d .
H32 H 0.021827 0.451287 0.148251 0.026 Uiso 1 1 calc R
C33 C 0.05611(11) 0.34660(10) 0.16232(9) 0.0210(4) Uani 1 1 d .
C34 C 0.12297(11) 0.30123(10) 0.16074(9) 0.0212(4) Uani 1 1 d .
H34 H 0.116843 0.251717 0.173237 0.025 Uiso 1 1 calc R
C35 C 0.19891(11) 0.32659(10) 0.14125(9) 0.0203(4) Uani 1 1 d .
C36 C 0.27106(12) 0.27690(11) 0.14452(11) 0.0279(4) Uani 1 1 d .
H36A H 0.304768 0.284376 0.103630 0.042 Uiso 1 1 calc GR
H36B H 0.252822 0.226365 0.145977 0.042 Uiso 1 1 calc GR
H36C H 0.302464 0.287673 0.186089 0.042 Uiso 1 1 calc GR
C37 C -0.02625(11) 0.31716(11) 0.17877(10) 0.0276(4) Uani 1 1 d .
H37A H -0.056175 0.352787 0.206171 0.041 Uiso 1 1 calc GR
H37B H -0.020830 0.272036 0.205079 0.041 Uiso 1 1 calc GR
H37C H -0.055370 0.307476 0.135772 0.041 Uiso 1 1 calc GR
C38 C 0.15084(12) 0.52686(11) 0.10975(11) 0.0296(4) Uani 1 1 d .
H38A H 0.175243 0.552049 0.149059 0.044 Uiso 1 1 calc GR
H38B H 0.097808 0.547883 0.100017 0.044 Uiso 1 1 calc GR
H38C H 0.185563 0.532236 0.069183 0.044 Uiso 1 1 calc GR

loop_
_atom_site_aniso_label
_atom_site_aniso_U_11
_atom_site_aniso_U_22
_atom_site_aniso_U_33
_atom_site_aniso_U_23
_atom_site_aniso_U_13
_atom_site_aniso_U_12
O1 0.0309(7) 0.0226(7) 0.0142(6) 0.0019(5) -0.0018(5) -0.0107(6)
N1 0.0191(7) 0.0267(8) 0.0111(7) 0.0008(6) 0.0012(6) -0.0014(6)
N2 0.0210(7) 0.0304(9) 0.0143(7) -0.0049(6) 0.0032(6) -0.0037(6)
C1 0.0159(8) 0.0212(9) 0.0166(8) -0.0011(7) 0.0003(7) -0.0004(7)
C2 0.0175(8) 0.0199(9) 0.0152(8) -0.0002(7) 0.0006(7) -0.0003(7)
C3 0.0175(8) 0.0188(8) 0.0165(8) 0.0008(7) 0.0019(7) 0.0003(7)
C4 0.0178(8) 0.0183(8) 0.0173(8) 0.0018(7) 0.0021(7) -0.0016(7)
C5 0.0175(8) 0.0169(8) 0.0177(8) -0.0011(7) -0.0003(7) 0.0026(7)
C6 0.0236(9) 0.0251(10) 0.0183(9) 0.0014(7) 0.0008(7) -0.0032(7)
C7 0.0244(9) 0.0247(10) 0.0279(10) -0.0007(8) 0.0000(8) -0.0056(8)
C8 0.0230(9) 0.0228(9) 0.0274(10) -0.0052(8) -0.0047(8) -0.0011(8)
C9 0.0276(10) 0.0264(10) 0.0172(9) -0.0026(7) -0.0023(7) 0.0006(8)
C10 0.0214(8) 0.0200(9) 0.0185(9) 0.0010(7) 0.0001(7) -0.0009(7)
C11 0.0179(8) 0.0199(9) 0.0175(8) -0.0018(7) 0.0010(7) -0.0010(7)
C12 0.0162(8) 0.0184(9) 0.0177(9) -0.0010(7) 0.0009(7) -0.0013(7)
C13 0.0196(8) 0.0178(9) 0.0161(8) -0.0004(6) 0.0027(7) 0.0021(7)
C14 0.0258(9) 0.0219(9) 0.0166(9) -0.0014(7) 0.0004(7) -0.0037(7)
C15 0.0282(9) 0.0269(10) 0.0166(9) 0.0029(7) 0.0001(7) 0.0003(8)
C16 0.0282(10) 0.0200(9) 0.0239(10) 0.0040(7) 0.0054(8) -0.0007(8)
C17 0.0228(9) 0.0223(9) 0.0261(10) -0.0006(8) 0.0033(8) -0.0030(8)
C18 0.0203(8) 0.0235(9) 0.0180(9) 0.0001(7) 0.0006(7) -0.0007(7)
C19 0.0257(9) 0.0358(11) 0.0144(9) -0.0022(8) 0.0000(7) -0.0003(8)
C20 0.0287(10) 0.0446(12) 0.0167(9) -0.0074(8) 0.0048(8) -0.0093(9)
C21 0.0173(8) 0.0228(9) 0.0131(8) -0.0010(7) 0.0028(6) 0.0014(7)
C22 0.0213(9) 0.0227(9) 0.0162(8) 0.0007(7) 0.0042(7) 0.0013(7)
C23 0.0191(8) 0.0308(10) 0.0199(9) 0.0017(8) -0.0002(7) 0.0043(8)
C24 0.0200(9) 0.0304(10) 0.0218(9) -0.0046(8) 0.0018(7) -0.0022(8)
C25 0.0267(9) 0.0217(9) 0.0223(9) -0.0011(7) 0.0056(8) -0.0027(8)
C26 0.0228(9) 0.0217(9) 0.0148(8) 0.0000(7) 0.0042(7) 0.0038(7)
C27 0.0325(10) 0.0242(10) 0.0249(10) 0.0044(8) 0.0008(8) 0.0064(8)
C28 0.0255(10) 0.0429(13) 0.0412(13) -0.0030(10) -0.0054(9) -0.0076(9)
C29 0.0273(10) 0.0233(10) 0.0303(11) 0.0065(8) 0.0025(8) 0.0028(8)
C30 0.0182(8) 0.0261(9) 0.0132(8) -0.0035(7) -0.0002(6) -0.0018(7)
C31 0.0223(9) 0.0237(9) 0.0160(9) -0.0008(7) -0.0018(7) 0.0007(7)
C32 0.0197(8) 0.0243(9) 0.0200(9) -0.0009(7) 0.0003(7) 0.0043(7)
C33 0.0206(8) 0.0265(10) 0.0160(8) -0.0018(7) -0.0010(7) -0.0014(7)
C34 0.0254(9) 0.0194(9) 0.0189(9) -0.0014(7) -0.0020(7) -0.0011(7)
C35 0.0212(8) 0.0241(9) 0.0158(8) -0.0057(7) -0.0024(7) 0.0023(7)
C36 0.0260(10) 0.0297(11) 0.0282(10) -0.0065(8) -0.0025(8) 0.0062(8)
C37 0.0218(9) 0.0333(11) 0.0278(10) 0.0004(8) 0.0019(8) -0.0030(8)
C38 0.0289(10) 0.0245(10) 0.0354(11) 0.0064(9) 0.0013(9) 0.0024(8)

loop_
_atom_type_symbol
_atom_type_description
_atom_type_scat_dispersion_real
_atom_type_scat_dispersion_imag
_atom_type_scat_source
C C 0.0033 0.0016 'International Tables Vol C Tables 4.2.6.8 and 6.1.1.4'
H H 0.0000 0.0000 'International Tables Vol C Tables 4.2.6.8 and 6.1.1.4'
N N 0.0061 0.0033 'International Tables Vol C Tables 4.2.6.8 and 6.1.1.4'
O O 0.0106 0.0060 'International Tables Vol C Tables 4.2.6.8 and 6.1.1.4'

loop_
_geom_angle_atom_site_label_1
_geom_angle_atom_site_label_2
_geom_angle_atom_site_label_3
_geom_angle
C12 O1 C4 116.91(13)
C1 N1 C19 110.89(14)
C1 N1 C21 123.12(14)
C21 N1 C19 121.22(14)
C1 N2 C20 111.02(14)
C1 N2 C30 125.13(14)
C30 N2 C20 119.81(14)
N1 C1 N2 107.81(15)
C2 C1 N1 126.23(16)
C2 C1 N2 125.90(16)
C1 C2 C3 123.91(16)
C1 C2 C11 122.44(16)
C11 C2 C3 113.20(15)
C2 C3 H3 118.8
C4 C3 C2 122.31(16)
C4 C3 H3 118.8
O1 C4 C5 110.97(14)
C3 C4 O1 122.28(16)
C3 C4 C5 126.74(16)
C6 C5 C4 121.34(16)
C6 C5 C10 117.98(16)
C10 C5 C4 120.68(16)
C5 C6 H6 119.6
C7 C6 C5 120.87(17)
C7 C6 H6 119.6
C6 C7 H7 119.7
C6 C7 C8 120.58(18)
C8 C7 H7 119.7
C7 C8 H8 120.3
C9 C8 C7 119.35(17)
C9 C8 H8 120.3
C8 C9 H9 119.8
C8 C9 C10 120.40(17)
C10 C9 H9 119.8
C5 C10 H10 119.6
C9 C10 C5 120.81(17)
C9 C10 H10 119.6
C2 C11 H11 118.6
C12 C11 C2 122.84(16)
C12 C11 H11 118.6
O1 C12 C13 112.15(14)
C11 C12 O1 122.32(16)
C11 C12 C13 125.32(16)
C14 C13 C12 120.71(16)
C14 C13 C18 118.17(16)
C18 C13 C12 121.02(16)
C13 C14 H14 119.6
C15 C14 C13 120.73(17)
C15 C14 H14 119.6
C14 C15 H15 119.7
C14 C15 C16 120.52(17)
C16 C15 H15 119.7
C15 C16 H16 120.3
C15 C16 C17 119.39(17)
C17 C16 H16 120.3
C16 C17 H17 119.9
C18 C17 C16 120.24(17)
C18 C17 H17 119.9
C13 C18 H18 119.5
C17 C18 C13 120.95(17)
C17 C18 H18 119.5
N1 C19 H19A 111.2
N1 C19 H19B 111.2
N1 C19 C20 102.86(14)
H19A C19 H19B 109.1
C20 C19 H19A 111.2
C20 C19 H19B 111.2
N2 C20 C19 103.44(15)
N2 C20 H20A 111.1
N2 C20 H20B 111.1
C19 C20 H20A 111.1
C19 C20 H20B 111.1
H20A C20 H20B 109.0
C22 C21 N1 120.98(16)
C26 C21 N1 118.11(15)
C26 C21 C22 120.90(16)
C21 C22 C29 121.65(16)
C23 C22 C21 118.23(17)
C23 C22 C29 120.10(17)
C22 C23 H23 118.9
C24 C23 C22 122.12(17)
C24 C23 H23 118.9
C23 C24 C25 118.14(17)
C23 C24 C28 121.11(18)
C25 C24 C28 120.75(18)
C24 C25 H25 119.1
C24 C25 C26 121.77(17)
C26 C25 H25 119.1
C21 C26 C27 120.40(16)
C25 C26 C21 118.54(17)
C25 C26 C27 121.05(17)
C26 C27 H27A 109.5
C26 C27 H27B 109.5
C26 C27 H27C 109.5
H27A C27 H27B 109.5
H27A C27 H27C 109.5
H27B C27 H27C 109.5
C24 C28 H28A 109.5
C24 C28 H28B 109.5
C24 C28 H28C 109.5
H28A C28 H28B 109.5
H28A C28 H28C 109.5
H28B C28 H28C 109.5
C22 C29 H29A 109.5
C22 C29 H29B 109.5
C22 C29 H29C 109.5
H29A C29 H29B 109.5
H29A C29 H29C 109.5
H29B C29 H29C 109.5
C31 C30 N2 120.66(17)
C35 C30 N2 118.28(16)
C35 C30 C31 121.06(16)
C30 C31 C38 121.22(17)
C32 C31 C30 118.13(17)
C32 C31 C38 120.66(17)
C31 C32 H32 118.9
C33 C32 C31 122.20(17)
C33 C32 H32 118.9
C32 C33 C37 120.85(17)
C34 C33 C32 118.28(17)
C34 C33 C37 120.83(17)
C33 C34 H34 119.2
C33 C34 C35 121.66(17)
C35 C34 H34 119.2
C30 C35 C36 121.13(17)
C34 C35 C30 118.62(16)
C34 C35 C36 120.10(17)
C35 C36 H36A 109.5
C35 C36 H36B 109.5
C35 C36 H36C 109.5
H36A C36 H36B 109.5
H36A C36 H36C 109.5
H36B C36 H36C 109.5
C33 C37 H37A 109.5
C33 C37 H37B 109.5
C33 C37 H37C 109.5
H37A C37 H37B 109.5
H37A C37 H37C 109.5
H37B C37 H37C 109.5
C31 C38 H38A 109.5
C31 C38 H38B 109.5
C31 C38 H38C 109.5
H38A C38 H38B 109.5
H38A C38 H38C 109.5
H38B C38 H38C 109.5

loop_
_geom_bond_atom_site_label_1
_geom_bond_atom_site_label_2
_geom_bond_distance
O1 C4 1.400(2)
O1 C12 1.397(2)
N1 C1 1.389(2)
N1 C19 1.476(2)
N1 C21 1.432(2)
N2 C1 1.390(2)
N2 C20 1.473(2)
N2 C30 1.435(2)
C1 C2 1.375(2)
C2 C3 1.451(2)
C2 C11 1.447(2)
C3 H3 0.9500
C3 C4 1.345(2)
C4 C5 1.470(2)
C5 C6 1.402(2)
C5 C10 1.405(2)
C6 H6 0.9500
C6 C7 1.383(3)
C7 H7 0.9500
C7 C8 1.393(3)
C8 H8 0.9500
C8 C9 1.386(3)
C9 H9 0.9500
C9 C10 1.390(2)
C10 H10 0.9500
C11 H11 0.9500
C11 C12 1.337(2)
C12 C13 1.469(2)
C13 C14 1.401(2)
C13 C18 1.402(2)
C14 H14 0.9500
C14 C15 1.387(3)
C15 H15 0.9500
C15 C16 1.389(3)
C16 H16 0.9500
C16 C17 1.391(3)
C17 H17 0.9500
C17 C18 1.387(3)
C18 H18 0.9500
C19 H19A 0.9900
C19 H19B 0.9900
C19 C20 1.524(3)
C20 H20A 0.9900
C20 H20B 0.9900
C21 C22 1.404(2)
C21 C26 1.403(2)
C22 C23 1.393(3)
C22 C29 1.507(3)
C23 H23 0.9500
C23 C24 1.393(3)
C24 C25 1.394(3)
C24 C28 1.512(3)
C25 H25 0.9500
C25 C26 1.394(3)
C26 C27 1.502(3)
C27 H27A 0.9800
C27 H27B 0.9800
C27 H27C 0.9800
C28 H28A 0.9800
C28 H28B 0.9800
C28 H28C 0.9800
C29 H29A 0.9800
C29 H29B 0.9800
C29 H29C 0.9800
C30 C31 1.403(2)
C30 C35 1.402(3)
C31 C32 1.393(3)
C31 C38 1.506(3)
C32 H32 0.9500
C32 C33 1.393(3)
C33 C34 1.390(3)
C33 C37 1.505(2)
C34 H34 0.9500
C34 C35 1.396(3)
C35 C36 1.509(3)
C36 H36A 0.9800
C36 H36B 0.9800
C36 H36C 0.9800
C37 H37A 0.9800
C37 H37B 0.9800
C37 H37C 0.9800
C38 H38A 0.9800
C38 H38B 0.9800
C38 H38C 0.9800
